data_4337079
loop_
_publ_author_name
'Gao, Cunji'
'Kirillov, Alexander M.'
'Dou, Wei'
'Tang, Xiaoliang'
'Liu, Liangliang'
'Yan, Xuhuan'
'Xie, Yujie'
'Zang, Peixian'
'Liu, Weisheng'
'Tang, Yu'

_publ_section_title
;
 Self-Assembly Synthesis, Structural Features, and Photophysical
 Properties of Dilanthanide Complexes Derived from a Novel Amide Type
 Ligand: Energy Transfer from Tb(III) to Eu(III) in a Heterodinuclear
 Derivative.
;
_journal_issue 2
_journal_name_full 'Inorganic chemistry'
_journal_page_first 935
_journal_page_last 942
_journal_paper_doi 10.1021/ic402338q
_journal_volume 53
_journal_year 2014
_chemical_formula_sum 'C74 H82 Eu2 N12 O32'
_chemical_formula_weight 1955.44
_chemical_name_systematic
; 
 ? 
;
_space_group_IT_number 14
_symmetry_cell_setting monoclinic
_symmetry_space_group_name_Hall '-P 2ybc'
_symmetry_space_group_name_H-M 'P 1 21/c 1'
_atom_sites_solution_hydrogens geom
_atom_sites_solution_primary direct
_atom_sites_solution_secondary difmap
_audit_creation_method SHELXL-97
_cell_angle_alpha 90.00
_cell_angle_beta 104.485(2)
_cell_angle_gamma 90.00
_cell_formula_units_Z 2
_cell_length_a 16.338(4)
_cell_length_b 13.490(3)
_cell_length_c 19.957(5)
_cell_measurement_reflns_used 5718
_cell_measurement_temperature 296(2)
_cell_measurement_theta_max 23.71
_cell_measurement_theta_min 2.39
_cell_volume 4258.7(18)
_computing_cell_refinement 'Bruker SAINT'
_computing_data_collection 'Bruker APEX2'
_computing_data_reduction 'Bruker SAINT'
_computing_molecular_graphics 'Bruker SHELXTL'
_computing_publication_material 'Bruker SHELXTL'
_computing_structure_refinement 'SHELXL-97 (Sheldrick, 2008)'
_computing_structure_solution 'SHELXS-97 (Sheldrick, 2008)'
_diffrn_ambient_temperature 296(2)
_diffrn_measured_fraction_theta_full 0.991
_diffrn_measured_fraction_theta_max 0.991
_diffrn_measurement_device_type 'Bruker APEX-II CCD'
_diffrn_measurement_method '\f and \w scans'
_diffrn_radiation_monochromator graphite
_diffrn_radiation_source 'fine-focus sealed tube'
_diffrn_radiation_type MoK\a
_diffrn_radiation_wavelength 0.71073
_diffrn_reflns_av_R_equivalents 0.0330
_diffrn_reflns_av_sigmaI/netI 0.0462
_diffrn_reflns_limit_h_max 14
_diffrn_reflns_limit_h_min -19
_diffrn_reflns_limit_k_max 11
_diffrn_reflns_limit_k_min -16
_diffrn_reflns_limit_l_max 24
_diffrn_reflns_limit_l_min -24
_diffrn_reflns_number 20073
_diffrn_reflns_theta_full 25.50
_diffrn_reflns_theta_max 25.50
_diffrn_reflns_theta_min 2.39
_exptl_absorpt_coefficient_mu 1.549
_exptl_absorpt_correction_T_max 0.722
_exptl_absorpt_correction_T_min 0.615
_exptl_absorpt_correction_type multi-scan
_exptl_absorpt_process_details SADABS
_exptl_crystal_colour colorless
_exptl_crystal_density_diffrn 1.525
_exptl_crystal_density_method 'not measured'
_exptl_crystal_description block
_exptl_crystal_F_000 1984
_exptl_crystal_size_max 0.32
_exptl_crystal_size_mid 0.28
_exptl_crystal_size_min 0.21
_refine_diff_density_max 1.274
_refine_diff_density_min -0.801
_refine_diff_density_rms 0.111
_refine_ls_extinction_method none
_refine_ls_goodness_of_fit_ref 0.985
_refine_ls_hydrogen_treatment mixed
_refine_ls_matrix_type full
_refine_ls_number_parameters 636
_refine_ls_number_reflns 7868
_refine_ls_number_restraints 957
_refine_ls_restrained_S_all 1.039
_refine_ls_R_factor_all 0.0762
_refine_ls_R_factor_gt 0.0497
_refine_ls_shift/su_max 0.001
_refine_ls_shift/su_mean 0.000
_refine_ls_structure_factor_coef Fsqd
_refine_ls_weighting_details 'calc w=1/[\s^2^(Fo^2^)+(0.0703P)^2^+16.0178P] where P=(Fo^2^+2Fc^2^)/3'
_refine_ls_weighting_scheme calc
_refine_ls_wR_factor_gt 0.1230
_refine_ls_wR_factor_ref 0.1453
_reflns_number_gt 5754
_reflns_number_total 7868
_reflns_threshold_expression >2sigma(I)
_cod_data_source_file ic402338q_si_002.cif
_cod_data_source_block p21c
_cod_depositor_comments
;
The following automatic conversions were performed:

'_symmetry_cell_setting' value 'Monoclinic' changed to 'monoclinic'
according to
/usr/data/users/saulius/automatic-downloads/current/ACS/lib/dictionaries/cif_core.dic
dictionary named 'cif_core.dic' version 2.4.2 from
2011-04-26.

'_exptl_absorpt_correction_type' value 'MULTI-SCAN'
changed to 'multi-scan' according to
/usr/data/users/saulius/automatic-downloads/current/ACS/lib/dictionaries/cif_core.dic
dictionary named 'cif_core.dic' version 2.4.2 from 2011-04-26.

Automatic conversion script
Id: cif_fix_values 2281 2013-09-26 08:29:07Z andrius 
;
_cod_original_cell_volume 4258.7(16)
_cod_original_sg_symbol_H-M P2(1)/c
_cod_database_code 4337079

loop_
_symmetry_equiv_pos_as_xyz
'x, y, z'
'-x, y+1/2, -z+1/2'
'-x, -y, -z'
'x, -y-1/2, z-1/2'

loop_
_atom_site_label
_atom_site_type_symbol
_atom_site_fract_x
_atom_site_fract_y
_atom_site_fract_z
_atom_site_U_iso_or_equiv
_atom_site_adp_type
_atom_site_occupancy
_atom_site_symmetry_multiplicity
_atom_site_calc_flag
_atom_site_refinement_flags
_atom_site_disorder_assembly
_atom_site_disorder_group
C4 C 0.5922(5) 0.2189(5) 0.7594(3) 0.0482(17) Uani 1 1 d . A 2
C3 C 0.6537(5) 0.2060(7) 0.7264(4) 0.062(2) Uani 1 1 d . A 2
H3 H 0.6685 0.1473 0.7080 0.074 Uiso 1 1 calc R A 2
C2 C 0.6920(6) 0.3016(8) 0.7254(5) 0.077(3) Uani 1 1 d . A 2
H2 H 0.7364 0.3169 0.7057 0.093 Uiso 1 1 calc R A 2
C1 C 0.6532(7) 0.3626(8) 0.7571(5) 0.086(3) Uani 1 1 d . A 2
H1 H 0.6664 0.4294 0.7643 0.103 Uiso 1 1 calc R A 2
C16 C 0.8855(3) 0.1755(6) 0.9167(4) 0.0922(18) Uani 0.50 1 d PGU B 1
C17 C 0.9159(5) 0.0927(6) 0.8892(4) 0.0945(18) Uani 0.50 1 d PGU B 1
H17 H 0.8795 0.0546 0.8558 0.113 Uiso 0.50 1 calc PR B 1
C18 C 1.0008(5) 0.0670(5) 0.9116(5) 0.0953(18) Uani 0.50 1 d PGU B 1
H18 H 1.0211 0.0117 0.8932 0.114 Uiso 0.50 1 calc PR B 1
C19 C 1.0552(4) 0.1241(6) 0.9615(4) 0.0950(18) Uani 0.50 1 d PGU B 1
H19 H 1.1120 0.1069 0.9765 0.114 Uiso 0.50 1 calc PR B 1
C20 C 1.0247(4) 0.2069(5) 0.9890(3) 0.0943(18) Uani 0.50 1 d PGU B 1
H20 H 1.0612 0.2450 1.0224 0.113 Uiso 0.50 1 calc PR B 1
C21 C 0.9399(4) 0.2326(5) 0.9666(4) 0.0935(18) Uani 0.50 1 d PGU B 1
H21 H 0.9195 0.2879 0.9851 0.112 Uiso 0.50 1 calc PR B 1
C16' C 0.8945(3) 0.1775(6) 0.9340(4) 0.0922(18) Uani 0.50 1 d PGU B 2
C17' C 0.9269(4) 0.0876(5) 0.9182(4) 0.0941(18) Uani 0.50 1 d PGU B 2
H17' H 0.8912 0.0410 0.8914 0.113 Uiso 0.50 1 calc PR B 2
C18' C 1.0126(5) 0.0674(5) 0.9425(5) 0.0952(18) Uani 0.50 1 d PGU B 2
H18' H 1.0343 0.0072 0.9319 0.114 Uiso 0.50 1 calc PR B 2
C19' C 1.0660(3) 0.1370(6) 0.9825(4) 0.0950(18) Uani 0.50 1 d PGU B 2
H19' H 1.1233 0.1235 0.9988 0.114 Uiso 0.50 1 calc PR B 2
C20' C 1.0336(4) 0.2269(6) 0.9983(4) 0.0945(18) Uani 0.50 1 d PGU B 2
H20' H 1.0693 0.2735 1.0251 0.113 Uiso 0.50 1 calc PR B 2
C21' C 0.9478(5) 0.2471(5) 0.9740(4) 0.0936(18) Uani 0.50 1 d PGU B 2
H21' H 0.9262 0.3073 0.9846 0.112 Uiso 0.50 1 calc PR B 2
O6A O 0.9171(17) 0.543(2) 1.1812(16) 0.150(4) Uani 0.335(9) 1 d PDU C 1
C35A C 0.989(2) 0.495(2) 1.1952(15) 0.148(4) Uani 0.335(9) 1 d PDU C 1
H35A H 1.0154 0.4654 1.2372 0.178 Uiso 0.335(9) 1 calc PR C 1
C34A C 1.0184(17) 0.497(3) 1.140(2) 0.147(4) Uani 0.335(9) 1 d PDU C 1
H34A H 1.0686 0.4682 1.1354 0.176 Uiso 0.335(9) 1 calc PR C 1
C33A C 0.964(2) 0.546(3) 1.0918(14) 0.148(4) Uani 0.335(9) 1 d PDU C 1
H33A H 0.9687 0.5580 1.0471 0.178 Uiso 0.335(9) 1 calc PR C 1
C32A C 0.9018(18) 0.574(2) 1.1170(17) 0.145(4) Uani 0.335(9) 1 d PDU C 1
O6B O 0.9728(10) 0.5983(10) 1.1416(7) 0.150(4) Uani 0.665(9) 1 d PDU C 2
C35B C 1.0365(9) 0.5408(13) 1.1401(9) 0.149(4) Uani 0.665(9) 1 d PDU C 2
H35B H 1.0871 0.5365 1.1740 0.179 Uiso 0.665(9) 1 calc PR C 2
C34B C 1.0166(11) 0.4900(12) 1.0822(10) 0.150(4) Uani 0.665(9) 1 d PDU C 2
H34B H 1.0502 0.4431 1.0677 0.179 Uiso 0.665(9) 1 calc PR C 2
C33B C 0.9392(11) 0.5181(14) 1.0480(8) 0.150(4) Uani 0.665(9) 1 d PDU C 2
H33B H 0.9092 0.4951 1.0050 0.180 Uiso 0.665(9) 1 calc PR C 2
C32B C 0.9127(9) 0.5843(13) 1.0861(9) 0.142(4) Uani 0.665(9) 1 d PDU C 2
O1 O 0.5904(4) 0.3156(4) 0.7784(3) 0.0758(17) Uani 1 1 d . . .
C5 C 0.5269(5) 0.1528(7) 0.7738(4) 0.058(2) Uani 1 1 d . . .
H5A H 0.4717 0.1755 0.7479 0.070 Uiso 1 1 calc R A 2
H5B H 0.5353 0.0864 0.7581 0.070 Uiso 1 1 calc R A 2
C6 C 0.4608(4) 0.1543(5) 0.8707(3) 0.0404(15) Uani 1 1 d . . .
C7 C 0.4674(4) 0.1479(5) 0.9471(3) 0.0422(15) Uani 1 1 d . A .
C8 C 0.3961(5) 0.1742(5) 0.9698(4) 0.0511(17) Uani 1 1 d . . .
H8 H 0.3475 0.1943 0.9374 0.061 Uiso 1 1 calc R A .
C9 C 0.3956(6) 0.1714(6) 1.0389(4) 0.064(2) Uani 1 1 d . A .
H9 H 0.3482 0.1922 1.0530 0.077 Uiso 1 1 calc R . .
C10 C 0.4655(6) 0.1377(6) 1.0863(4) 0.068(2) Uani 1 1 d . . .
H10 H 0.4645 0.1326 1.1326 0.082 Uiso 1 1 calc R A .
C11 C 0.5361(5) 0.1116(6) 1.0670(4) 0.056(2) Uani 1 1 d . A .
H11 H 0.5835 0.0901 1.1002 0.068 Uiso 1 1 calc R . .
C12 C 0.5386(4) 0.1169(5) 0.9964(4) 0.0474(17) Uani 1 1 d . . .
C13 C 0.6887(5) 0.0844(6) 1.0234(4) 0.062(2) Uani 1 1 d . . .
H13A H 0.6966 0.0180 1.0426 0.075 Uiso 1 1 calc R A .
H13B H 0.6921 0.1310 1.0610 0.075 Uiso 1 1 calc R . .
C14 C 0.7544(5) 0.1068(6) 0.9865(4) 0.059(2) Uani 1 1 d . A .
H14A H 0.8089 0.1070 1.0199 0.071 Uiso 1 1 calc R . .
H14B H 0.7552 0.0535 0.9540 0.071 Uiso 1 1 calc R . .
C15 C 0.7962(5) 0.1993(7) 0.8982(4) 0.066(2) Uani 1 1 d . . .
H15A H 0.7693 0.1538 0.8617 0.080 Uiso 1 1 calc R B 1
H15B H 0.7908 0.2650 0.8777 0.080 Uiso 1 1 calc R B 1
C22 C 0.7518(5) 0.2888(6) 0.9898(4) 0.0572(19) Uani 1 1 d . . .
H22A H 0.7771 0.3406 0.9679 0.069 Uiso 1 1 calc R B .
H22B H 0.7883 0.2771 1.0355 0.069 Uiso 1 1 calc R . .
C23 C 0.6658(5) 0.3227(6) 0.9965(4) 0.061(2) Uani 1 1 d . B .
H23A H 0.6281 0.3323 0.9510 0.073 Uiso 1 1 calc R . .
H23B H 0.6413 0.2731 1.0208 0.073 Uiso 1 1 calc R . .
C24 C 0.6135(4) 0.4462(5) 1.0626(3) 0.0405(15) Uani 1 1 d . B .
C25 C 0.5378(4) 0.3968(5) 1.0546(4) 0.0489(17) Uani 1 1 d . . .
H25 H 0.5276 0.3397 1.0277 0.059 Uiso 1 1 calc R . .
C26 C 0.4774(5) 0.4305(5) 1.0859(4) 0.0516(18) Uani 1 1 d . . .
H26 H 0.4268 0.3961 1.0800 0.062 Uiso 1 1 calc R . .
C27 C 0.4910(4) 0.5146(6) 1.1257(4) 0.0512(18) Uani 1 1 d . . .
H27 H 0.4501 0.5371 1.1472 0.061 Uiso 1 1 calc R . .
C28 C 0.5656(4) 0.5651(5) 1.1335(3) 0.0455(16) Uani 1 1 d . . .
H28 H 0.5747 0.6221 1.1605 0.055 Uiso 1 1 calc R . .
C29 C 0.6285(4) 0.5335(5) 1.1019(3) 0.0390(14) Uani 1 1 d . . .
C30 C 0.7059(4) 0.5964(5) 1.1125(3) 0.0426(15) Uani 1 1 d . . .
C31 C 0.8335(5) 0.6394(6) 1.0757(5) 0.069(2) Uani 1 1 d . . .
H31A H 0.8396 0.6867 1.1133 0.083 Uiso 1 1 calc R C 2
H31B H 0.8258 0.6772 1.0332 0.083 Uiso 1 1 calc R C 2
Eu1 Eu 0.26078(2) 0.21526(3) 0.758438(16) 0.04080(13) Uani 1 1 d . . .
N1 N 0.5288(3) 0.1495(5) 0.8469(3) 0.0505(14) Uani 1 1 d . A .
H1A H 0.5771 0.1441 0.8762 0.061 Uiso 1 1 calc R . .
N2 N 0.7452(4) 0.1988(4) 0.9492(3) 0.0471(14) Uani 1 1 d . A .
N3 N 0.7573(4) 0.5832(5) 1.0718(3) 0.0574(16) Uani 1 1 d . C .
H3A H 0.7445 0.5378 1.0406 0.069 Uiso 1 1 calc R . .
N4 N 0.3030(5) 0.3934(5) 0.6909(3) 0.0653(18) Uani 1 1 d . . .
N5 N 0.2608(4) 0.1049(5) 0.6315(3) 0.0578(16) Uani 1 1 d . . .
N6 N 0.1979(4) 0.0443(5) 0.8222(3) 0.0527(15) Uani 1 1 d . . .
O3 O 0.6068(3) 0.0921(4) 0.9739(2) 0.0567(13) Uani 1 1 d . A .
O4 O 0.6768(3) 0.4140(4) 1.0342(3) 0.0543(13) Uani 1 1 d . . .
O5 O 0.7195(3) 0.6627(4) 1.1573(3) 0.0575(13) Uani 1 1 d . . .
O7 O 0.3551(3) 0.3232(4) 0.7114(3) 0.0598(13) Uani 1 1 d . A .
O8 O 0.3245(5) 0.4703(5) 0.6700(4) 0.103(2) Uani 1 1 d . A .
O9 O 0.2277(4) 0.3754(4) 0.6939(3) 0.0790(18) Uani 1 1 d . A .
O10 O 0.3238(3) 0.1054(4) 0.6832(2) 0.0556(13) Uani 1 1 d . A .
O11 O 0.2582(4) 0.0516(6) 0.5820(3) 0.095(2) Uani 1 1 d . A .
O12 O 0.2013(3) 0.1641(5) 0.6352(3) 0.0672(15) Uani 1 1 d . A .
O13 O 0.2123(3) 0.0423(4) 0.7631(3) 0.0604(13) Uani 1 1 d . A .
O14 O 0.1688(4) -0.0264(5) 0.8457(3) 0.0824(18) Uani 1 1 d . A .
O15 O 0.2154(3) 0.1236(4) 0.8555(3) 0.0621(14) Uani 1 1 d . A .
O2 O 0.3892(3) 0.1658(4) 0.8301(2) 0.0486(11) Uani 1 1 d . A .
O16 O 0.1144(3) 0.2391(5) 0.7419(3) 0.0728(14) Uani 0.507(14) 1 d PDU A 1
C36 C 0.0348(7) 0.2513(16) 0.6930(7) 0.074(3) Uani 0.507(14) 1 d PDU A 1
H36A H 0.0303 0.2070 0.6540 0.089 Uiso 0.507(14) 1 calc PR A 1
H36B H 0.0280 0.3190 0.6760 0.089 Uiso 0.507(14) 1 calc PR A 1
C37 C -0.0316(9) 0.2265(18) 0.7315(11) 0.098(5) Uani 0.507(14) 1 d PDU A 1
H37A H -0.0135 0.1700 0.7607 0.148 Uiso 0.507(14) 1 calc PR A 1
H37B H -0.0841 0.2118 0.6989 0.148 Uiso 0.507(14) 1 calc PR A 1
H37C H -0.0391 0.2822 0.7594 0.148 Uiso 0.507(14) 1 calc PR A 1
O16' O 0.1144(3) 0.2391(5) 0.7419(3) 0.0728(14) Uani 0.493(14) 1 d PDU A 2
C36' C 0.0441(7) 0.3108(10) 0.7274(9) 0.061(3) Uani 0.493(14) 1 d PDU A 2
H36C H 0.0519 0.3597 0.6940 0.073 Uiso 0.493(14) 1 calc PR A 2
H36D H 0.0407 0.3447 0.7695 0.073 Uiso 0.493(14) 1 calc PR A 2
C37' C -0.0336(9) 0.2519(18) 0.6993(13) 0.095(5) Uani 0.493(14) 1 d PDU A 2
H37D H -0.0319 0.2763 0.6545 0.114 Uiso 0.493(14) 1 d PR A 2
H37E H -0.0844 0.2744 0.7104 0.114 Uiso 0.493(14) 1 d PR A 2
H37F H -0.0328 0.1807 0.6990 0.114 Uiso 0.493(14) 1 d PR A 2
H16 H 0.1038(14) 0.205(2) 0.7747(13) 0.27(10) Uiso 1 1 d D D 1

loop_
_atom_site_aniso_label
_atom_site_aniso_U_11
_atom_site_aniso_U_22
_atom_site_aniso_U_33
_atom_site_aniso_U_23
_atom_site_aniso_U_13
_atom_site_aniso_U_12
C4 0.054(4) 0.050(4) 0.038(3) -0.006(3) 0.007(3) 0.001(4)
C3 0.058(5) 0.082(6) 0.052(4) -0.008(4) 0.025(4) 0.004(4)
C2 0.068(6) 0.111(8) 0.054(5) 0.022(5) 0.016(4) -0.018(6)
C1 0.111(8) 0.075(7) 0.075(6) 0.010(5) 0.030(6) -0.026(6)
C16 0.082(3) 0.096(3) 0.105(3) 0.001(3) 0.036(3) 0.006(2)
C17 0.085(3) 0.097(3) 0.107(3) 0.000(3) 0.034(3) 0.006(3)
C18 0.085(3) 0.098(3) 0.108(3) 0.000(3) 0.033(3) 0.006(3)
C19 0.084(3) 0.098(3) 0.108(3) 0.001(3) 0.033(3) 0.004(3)
C20 0.084(3) 0.097(3) 0.107(3) 0.001(3) 0.034(3) 0.004(3)
C21 0.083(3) 0.097(3) 0.107(3) 0.001(3) 0.035(3) 0.005(3)
C16' 0.083(3) 0.096(3) 0.105(3) 0.000(3) 0.036(3) 0.006(2)
C17' 0.084(3) 0.097(3) 0.107(3) 0.001(3) 0.034(3) 0.006(3)
C18' 0.085(3) 0.098(3) 0.107(3) 0.000(3) 0.032(3) 0.006(3)
C19' 0.084(3) 0.098(3) 0.108(3) 0.001(3) 0.033(3) 0.004(3)
C20' 0.084(3) 0.098(3) 0.107(3) 0.001(3) 0.034(3) 0.004(3)
C21' 0.083(3) 0.097(3) 0.107(3) 0.001(3) 0.034(3) 0.004(3)
O6A 0.136(5) 0.148(5) 0.159(5) -0.004(4) 0.024(4) 0.012(4)
C35A 0.135(5) 0.147(5) 0.157(5) -0.004(4) 0.026(4) 0.013(4)
C34A 0.134(5) 0.146(5) 0.155(5) -0.002(4) 0.026(4) 0.012(4)
C33A 0.135(5) 0.148(5) 0.156(5) -0.005(4) 0.027(4) 0.014(4)
C32A 0.131(5) 0.145(5) 0.153(5) -0.005(4) 0.027(4) 0.011(4)
O6B 0.137(5) 0.154(5) 0.155(5) -0.004(4) 0.026(4) 0.017(4)
C35B 0.134(5) 0.149(5) 0.157(5) -0.002(4) 0.025(4) 0.013(4)
C34B 0.134(5) 0.147(5) 0.161(5) -0.005(4) 0.024(4) 0.015(4)
C33B 0.134(5) 0.147(5) 0.160(5) -0.006(4) 0.022(4) 0.012(4)
C32B 0.127(5) 0.142(5) 0.153(5) -0.006(4) 0.028(4) 0.012(4)
O1 0.094(5) 0.059(4) 0.079(4) -0.010(3) 0.031(4) -0.003(3)
C5 0.047(4) 0.078(6) 0.051(4) -0.009(4) 0.015(3) -0.002(4)
C6 0.042(4) 0.036(4) 0.042(3) -0.001(3) 0.007(3) -0.008(3)
C7 0.052(4) 0.036(4) 0.036(3) -0.001(3) 0.005(3) -0.010(3)
C8 0.061(5) 0.045(4) 0.051(4) -0.009(3) 0.021(4) -0.008(4)
C9 0.074(5) 0.067(5) 0.055(5) -0.007(4) 0.024(4) -0.012(4)
C10 0.087(6) 0.072(6) 0.046(4) -0.003(4) 0.016(4) -0.026(5)
C11 0.067(5) 0.049(5) 0.047(4) 0.007(3) 0.001(4) -0.014(4)
C12 0.048(4) 0.041(4) 0.050(4) 0.005(3) 0.006(3) -0.010(3)
C13 0.049(4) 0.063(5) 0.067(5) 0.007(4) -0.002(4) -0.001(4)
C14 0.051(4) 0.058(5) 0.066(5) 0.001(4) 0.009(4) 0.012(4)
C15 0.077(6) 0.072(6) 0.057(5) -0.004(4) 0.030(4) 0.011(4)
C22 0.051(4) 0.055(4) 0.070(5) -0.013(4) 0.021(4) 0.000(4)
C23 0.056(5) 0.048(4) 0.079(5) -0.022(4) 0.017(4) 0.004(4)
C24 0.044(4) 0.036(4) 0.044(3) -0.004(3) 0.016(3) 0.002(3)
C25 0.058(4) 0.038(4) 0.052(4) -0.003(3) 0.017(3) 0.003(3)
C26 0.051(4) 0.047(4) 0.061(4) 0.001(4) 0.022(4) -0.006(3)
C27 0.050(4) 0.054(5) 0.057(4) 0.000(4) 0.027(3) 0.003(4)
C28 0.056(4) 0.041(4) 0.044(4) -0.003(3) 0.019(3) 0.001(3)
C29 0.049(4) 0.033(4) 0.037(3) -0.001(3) 0.013(3) -0.002(3)
C30 0.049(4) 0.035(4) 0.046(4) -0.001(3) 0.016(3) 0.005(3)
C31 0.053(5) 0.066(6) 0.096(6) -0.012(5) 0.033(4) -0.010(4)
Eu1 0.0397(2) 0.0420(2) 0.04106(19) -0.00381(15) 0.01060(13) 0.00033(16)
N1 0.041(3) 0.066(4) 0.043(3) 0.001(3) 0.006(2) -0.004(3)
N2 0.055(3) 0.042(3) 0.049(3) -0.001(3) 0.022(3) 0.008(3)
N3 0.057(4) 0.057(4) 0.065(4) -0.023(3) 0.030(3) -0.013(3)
N4 0.091(6) 0.054(5) 0.054(4) 0.011(3) 0.024(4) -0.003(4)
N5 0.057(4) 0.073(5) 0.046(3) -0.009(3) 0.019(3) -0.008(3)
N6 0.044(3) 0.053(4) 0.059(4) 0.011(3) 0.010(3) -0.002(3)
O3 0.048(3) 0.061(3) 0.054(3) 0.006(2) -0.001(2) 0.001(2)
O4 0.055(3) 0.043(3) 0.074(3) -0.020(2) 0.034(3) -0.007(2)
O5 0.064(3) 0.049(3) 0.064(3) -0.023(3) 0.025(3) -0.009(3)
O7 0.068(3) 0.053(3) 0.065(3) 0.012(3) 0.030(3) 0.008(3)
O8 0.147(7) 0.061(4) 0.109(5) 0.030(4) 0.047(5) -0.006(4)
O9 0.073(4) 0.066(4) 0.093(4) 0.031(3) 0.013(3) 0.015(3)
O10 0.046(3) 0.071(4) 0.050(3) -0.016(2) 0.011(2) 0.001(2)
O11 0.101(5) 0.138(6) 0.049(3) -0.044(4) 0.021(3) -0.009(4)
O12 0.057(3) 0.088(4) 0.050(3) -0.003(3) 0.001(2) 0.012(3)
O13 0.075(4) 0.049(3) 0.062(3) -0.006(2) 0.027(3) -0.005(3)
O14 0.089(4) 0.073(4) 0.085(4) 0.023(3) 0.020(3) -0.018(3)
O15 0.066(3) 0.068(4) 0.057(3) -0.007(3) 0.023(3) -0.014(3)
O2 0.039(2) 0.065(3) 0.040(2) -0.001(2) 0.004(2) 0.003(2)
O16 0.054(3) 0.079(3) 0.085(3) -0.002(3) 0.017(2) 0.010(2)
C36 0.056(5) 0.082(5) 0.082(5) -0.009(5) 0.014(5) 0.008(5)
C37 0.080(7) 0.099(7) 0.101(8) 0.005(7) -0.007(6) 0.012(6)
O16' 0.054(3) 0.079(3) 0.085(3) -0.002(3) 0.017(2) 0.010(2)
C36' 0.043(5) 0.072(5) 0.068(5) -0.008(5) 0.018(4) 0.008(4)
C37' 0.082(7) 0.101(7) 0.103(8) -0.008(7) 0.027(6) -0.001(6)

loop_
_atom_type_symbol
_atom_type_description
_atom_type_scat_dispersion_real
_atom_type_scat_dispersion_imag
_atom_type_scat_source
C C 0.0033 0.0016 'International Tables Vol C Tables 4.2.6.8 and 6.1.1.4'
H H 0.0000 0.0000 'International Tables Vol C Tables 4.2.6.8 and 6.1.1.4'
N N 0.0061 0.0033 'International Tables Vol C Tables 4.2.6.8 and 6.1.1.4'
O O 0.0106 0.0060 'International Tables Vol C Tables 4.2.6.8 and 6.1.1.4'
Eu Eu -0.1578 3.6682 'International Tables Vol C Tables 4.2.6.8 and 6.1.1.4'

loop_
_geom_angle_atom_site_label_1
_geom_angle_atom_site_label_2
_geom_angle_atom_site_label_3
_geom_angle
_geom_angle_site_symmetry_1
_geom_angle_site_symmetry_3
C3 C4 O1 109.4(7) . .
C3 C4 C5 133.2(7) . .
O1 C4 C5 117.3(7) . .
C4 C3 C2 105.8(8) . .
C4 C3 H3 127.1 . .
C2 C3 H3 127.1 . .
C1 C2 C3 107.1(8) . .
C1 C2 H2 126.4 . .
C3 C2 H2 126.4 . .
C2 C1 O1 110.9(9) . .
C2 C1 H1 124.6 . .
O1 C1 H1 124.6 . .
C17 C16 C21 120.0 . .
C17 C16 C15 120.9(6) . .
C21 C16 C15 118.9(6) . .
C18 C17 C16 120.0 . .
C18 C17 H17 120.0 . .
C16 C17 H17 120.0 . .
C17 C18 C19 120.0 . .
C17 C18 H18 120.0 . .
C19 C18 H18 120.0 . .
C20 C19 C18 120.0 . .
C20 C19 H19 120.0 . .
C18 C19 H19 120.0 . .
C21 C20 C19 120.0 . .
C21 C20 H20 120.0 . .
C19 C20 H20 120.0 . .
C20 C21 C16 120.0 . .
C20 C21 H21 120.0 . .
C16 C21 H21 120.0 . .
C17' C16' C21' 120.0 . .
C17' C16' C15 116.9(6) . .
C21' C16' C15 122.9(6) . .
C18' C17' C16' 120.0 . .
C18' C17' H17' 120.0 . .
C16' C17' H17' 120.0 . .
C17' C18' C19' 120.0 . .
C17' C18' H18' 120.0 . .
C19' C18' H18' 120.0 . .
C20' C19' C18' 120.0 . .
C20' C19' H19' 120.0 . .
C18' C19' H19' 120.0 . .
C21' C20' C19' 120.0 . .
C21' C20' H20' 120.0 . .
C19' C20' H20' 120.0 . .
C20' C21' C16' 120.0 . .
C20' C21' H21' 120.0 . .
C16' C21' H21' 120.0 . .
C32A O6A C35A 107.8(6) . .
C34A C35A O6A 108.0(6) . .
C34A C35A H35A 126.0 . .
O6A C35A H35A 126.0 . .
C35A C34A C33A 107.5(6) . .
C35A C34A H34A 126.2 . .
C33A C34A H34A 126.2 . .
C32A C33A C34A 108.6(7) . .
C32A C33A H33A 125.7 . .
C34A C33A H33A 125.7 . .
C33A C32A O6A 108.0(7) . .
C32B O6B C35B 109.4(6) . .
O6B C35B C34B 107.9(6) . .
O6B C35B H35B 126.1 . .
C34B C35B H35B 126.1 . .
C35B C34B C33B 107.2(6) . .
C35B C34B H34B 126.4 . .
C33B C34B H34B 126.4 . .
C32B C33B C34B 107.8(6) . .
C32B C33B H33B 126.1 . .
C34B C33B H33B 126.1 . .
O6B C32B C33B 107.7(6) . .
O6B C32B C31 120.1(15) . .
C33B C32B C31 132.2(15) . .
C1 O1 C4 106.8(7) . .
N1 C5 C4 112.4(6) . .
N1 C5 H5A 109.1 . .
C4 C5 H5A 109.1 . .
N1 C5 H5B 109.1 . .
C4 C5 H5B 109.1 . .
H5A C5 H5B 107.9 . .
O2 C6 N1 120.5(6) . .
O2 C6 C7 118.7(6) . .
N1 C6 C7 120.8(6) . .
C12 C7 C8 117.8(6) . .
C12 C7 C6 124.8(6) . .
C8 C7 C6 117.4(6) . .
C9 C8 C7 122.0(7) . .
C9 C8 H8 119.0 . .
C7 C8 H8 119.0 . .
C10 C9 C8 119.2(8) . .
C10 C9 H9 120.4 . .
C8 C9 H9 120.4 . .
C11 C10 C9 121.0(8) . .
C11 C10 H10 119.5 . .
C9 C10 H10 119.5 . .
C10 C11 C12 120.5(7) . .
C10 C11 H11 119.7 . .
C12 C11 H11 119.7 . .
O3 C12 C7 117.1(6) . .
O3 C12 C11 123.4(6) . .
C7 C12 C11 119.4(7) . .
O3 C13 C14 107.9(6) . .
O3 C13 H13A 110.1 . .
C14 C13 H13A 110.1 . .
O3 C13 H13B 110.1 . .
C14 C13 H13B 110.1 . .
H13A C13 H13B 108.4 . .
N2 C14 C13 116.1(6) . .
N2 C14 H14A 108.3 . .
C13 C14 H14A 108.3 . .
N2 C14 H14B 108.3 . .
C13 C14 H14B 108.3 . .
H14A C14 H14B 107.4 . .
C16 C15 N2 122.1(7) . .
C16 C15 C16' 11.15(10) . .
N2 C15 C16' 111.5(6) . .
C16 C15 H15A 106.8 . .
N2 C15 H15A 106.8 . .
C16' C15 H15A 115.5 . .
C16 C15 H15B 106.8 . .
N2 C15 H15B 106.8 . .
C16' C15 H15B 109.1 . .
H15A C15 H15B 106.7 . .
N2 C22 C23 111.2(6) . .
N2 C22 H22A 109.4 . .
C23 C22 H22A 109.4 . .
N2 C22 H22B 109.4 . .
C23 C22 H22B 109.4 . .
H22A C22 H22B 108.0 . .
O4 C23 C22 108.0(6) . .
O4 C23 H23A 110.1 . .
C22 C23 H23A 110.1 . .
O4 C23 H23B 110.1 . .
C22 C23 H23B 110.1 . .
H23A C23 H23B 108.4 . .
O4 C24 C25 123.2(6) . .
O4 C24 C29 117.0(6) . .
C25 C24 C29 119.8(6) . .
C26 C25 C24 121.0(7) . .
C26 C25 H25 119.5 . .
C24 C25 H25 119.5 . .
C25 C26 C27 120.5(7) . .
C25 C26 H26 119.8 . .
C27 C26 H26 119.8 . .
C26 C27 C28 119.2(7) . .
C26 C27 H27 120.4 . .
C28 C27 H27 120.4 . .
C27 C28 C29 122.0(6) . .
C27 C28 H28 119.0 . .
C29 C28 H28 119.0 . .
C28 C29 C24 117.5(6) . .
C28 C29 C30 117.0(6) . .
C24 C29 C30 125.5(6) . .
O5 C30 N3 120.9(6) . .
O5 C30 C29 120.2(6) . .
N3 C30 C29 118.9(6) . .
N3 C31 C32B 117.5(10) . .
N3 C31 H31A 107.9 . .
C32B C31 H31A 107.9 . .
N3 C31 H31B 107.9 . .
C32B C31 H31B 107.9 . .
H31A C31 H31B 107.2 . .
O5 Eu1 O2 79.47(18) 3_667 .
O5 Eu1 O16 87.5(2) 3_667 .
O2 Eu1 O16 148.8(2) . .
O5 Eu1 O7 82.57(18) 3_667 .
O2 Eu1 O7 81.38(18) . .
O16 Eu1 O7 125.1(2) . .
O5 Eu1 O13 129.08(18) 3_667 .
O2 Eu1 O13 87.38(18) . .
O16 Eu1 O13 79.1(2) . .
O7 Eu1 O13 143.76(18) . .
O5 Eu1 O9 74.5(2) 3_667 .
O2 Eu1 O9 127.6(2) . .
O16 Eu1 O9 74.3(2) . .
O7 Eu1 O9 51.00(19) . .
O13 Eu1 O9 143.5(2) . .
O5 Eu1 O12 149.1(2) 3_667 .
O2 Eu1 O12 126.44(17) . .
O16 Eu1 O12 76.7(2) . .
O7 Eu1 O12 85.09(19) . .
O13 Eu1 O12 74.21(19) . .
O9 Eu1 O12 75.6(2) . .
O5 Eu1 O10 148.33(17) 3_667 .
O2 Eu1 O10 75.84(16) . .
O16 Eu1 O10 123.53(19) . .
O7 Eu1 O10 74.45(18) . .
O13 Eu1 O10 69.41(17) . .
O9 Eu1 O10 105.7(2) . .
O12 Eu1 O10 50.61(17) . .
O5 Eu1 O15 78.93(18) 3_667 .
O2 Eu1 O15 77.47(17) . .
O16 Eu1 O15 72.3(2) . .
O7 Eu1 O15 154.03(18) . .
O13 Eu1 O15 50.17(17) . .
O9 Eu1 O15 137.7(2) . .
O12 Eu1 O15 119.71(19) . .
O10 Eu1 O15 114.06(19) . .
O5 Eu1 H16 84.9(9) 3_667 .
O2 Eu1 H16 131.2(3) . .
O16 Eu1 H16 18.2(2) . .
O7 Eu1 H16 141.9(4) . .
O13 Eu1 H16 67.7(7) . .
O9 Eu1 H16 91.0(4) . .
O12 Eu1 H16 87.5(7) . .
O10 Eu1 H16 126.4(9) . .
O15 Eu1 H16 54.1(3) . .
C6 N1 C5 123.7(6) . .
C6 N1 H1A 118.2 . .
C5 N1 H1A 118.2 . .
C14 N2 C22 116.8(6) . .
C14 N2 C15 111.0(6) . .
C22 N2 C15 114.1(6) . .
C30 N3 C31 124.7(6) . .
C30 N3 H3A 117.7 . .
C31 N3 H3A 117.7 . .
O8 N4 O9 123.5(8) . .
O8 N4 O7 121.7(8) . .
O9 N4 O7 114.9(7) . .
O11 N5 O10 121.6(7) . .
O11 N5 O12 123.1(7) . .
O10 N5 O12 115.3(6) . .
O14 N6 O15 121.7(7) . .
O14 N6 O13 121.9(7) . .
O15 N6 O13 116.4(6) . .
C12 O3 C13 119.3(6) . .
C24 O4 C23 118.8(5) . .
C30 O5 Eu1 177.6(5) . 3_667
N4 O7 Eu1 97.5(4) . .
N4 O9 Eu1 95.9(4) . .
N5 O10 Eu1 96.9(4) . .
N5 O12 Eu1 96.7(4) . .
N6 O13 Eu1 98.7(4) . .
N6 O15 Eu1 94.7(4) . .
C6 O2 Eu1 170.4(5) . .
C36 O16 Eu1 146.3(8) . .
C36 O16 H16 105.2(14) . .
Eu1 O16 H16 102.3(14) . .
O16 C36 C37 105.8(11) . .
O16 C36 H36A 110.6 . .
C37 C36 H36A 110.6 . .
O16 C36 H36B 110.6 . .
C37 C36 H36B 110.6 . .
H36A C36 H36B 108.7 . .
O16 C36 H37D 170.3 . .
C37 C36 H37D 74.9 . .
H36A C36 H37D 77.7 . .
H36B C36 H37D 60.8 . .
O16 C36 H37F 116.0 . .
C37 C36 H37F 34.6 . .
H36A C36 H37F 76.2 . .
H36B C36 H37F 127.6 . .
H37D C36 H37F 70.2 . .
C36 C37 H37E 105.9 . .
H37A C37 H37E 144.0 . .
H37B C37 H37E 50.6 . .
H37C C37 H37E 63.4 . .
C36 C37 H37F 70.9 . .
H37A C37 H37F 80.7 . .
H37B C37 H37F 60.7 . .
H37C C37 H37F 168.4 . .
H37E C37 H37F 105.1 . .
C37' C36' H36C 110.5 . .
C37' C36' H36D 110.6 . .
H36C C36' H36D 108.7 . .
C36' C37' H37D 87.0 . .
C36' C37' H37E 116.8 . .
H37D C37' H37E 109.5 . .
C36' C37' H37F 121.7 . .
H37D C37' H37F 109.5 . .
H37E C37' H37F 109.5 . .

loop_
_geom_bond_atom_site_label_1
_geom_bond_atom_site_label_2
_geom_bond_distance
_geom_bond_site_symmetry_2
C4 C3 1.343(10) .
C4 O1 1.361(9) .
C4 C5 1.473(10) .
C3 C2 1.435(12) .
C3 H3 0.9300 .
C2 C1 1.296(13) .
C2 H2 0.9300 .
C1 O1 1.360(11) .
C1 H1 0.9300 .
C16 C17 1.3900 .
C16 C21 1.3900 .
C16 C15 1.449(10) .
C17 C18 1.3900 .
C17 H17 0.9300 .
C18 C19 1.3900 .
C18 H18 0.9300 .
C19 C20 1.3900 .
C19 H19 0.9300 .
C20 C21 1.3900 .
C20 H20 0.9300 .
C21 H21 0.9300 .
C16' C17' 1.3899 .
C16' C21' 1.3900 .
C16' C15 1.614(10) .
C17' C18' 1.3898 .
C17' H17' 0.9300 .
C18' C19' 1.3901 .
C18' H18' 0.9300 .
C19' C20' 1.3900 .
C19' H19' 0.9300 .
C20' C21' 1.3899 .
C20' H20' 0.9300 .
C21' H21' 0.9300 .
O6A C32A 1.312(9) .
O6A C35A 1.316(9) .
C35A C34A 1.305(9) .
C35A H35A 0.9300 .
C34A C33A 1.315(9) .
C34A H34A 0.9300 .
C33A C32A 1.296(9) .
C33A H33A 0.9300 .
O6B C32B 1.297(9) .
O6B C35B 1.305(9) .
C35B C34B 1.313(9) .
C35B H35B 0.9300 .
C34B C33B 1.334(9) .
C34B H34B 0.9300 .
C33B C32B 1.313(9) .
C33B H33B 0.9300 .
C32B C31 1.462(15) .
C5 N1 1.452(9) .
C5 H5A 0.9700 .
C5 H5B 0.9700 .
C6 O2 1.256(7) .
C6 N1 1.315(8) .
C6 C7 1.504(8) .
C7 C12 1.388(9) .
C7 C8 1.397(10) .
C8 C9 1.382(10) .
C8 H8 0.9300 .
C9 C10 1.366(12) .
C9 H9 0.9300 .
C10 C11 1.352(11) .
C10 H10 0.9300 .
C11 C12 1.421(10) .
C11 H11 0.9300 .
C12 O3 1.343(8) .
C13 O3 1.454(8) .
C13 C14 1.477(11) .
C13 H13A 0.9700 .
C13 H13B 0.9700 .
C14 N2 1.435(9) .
C14 H14A 0.9700 .
C14 H14B 0.9700 .
C15 N2 1.468(9) .
C15 H15A 0.9700 .
C15 H15B 0.9700 .
C22 N2 1.448(9) .
C22 C23 1.515(10) .
C22 H22A 0.9700 .
C22 H22B 0.9700 .
C23 O4 1.432(8) .
C23 H23A 0.9700 .
C23 H23B 0.9700 .
C24 O4 1.368(7) .
C24 C25 1.378(9) .
C24 C29 1.402(9) .
C25 C26 1.371(10) .
C25 H25 0.9300 .
C26 C27 1.371(10) .
C26 H26 0.9300 .
C27 C28 1.371(10) .
C27 H27 0.9300 .
C28 C29 1.400(9) .
C28 H28 0.9300 .
C29 C30 1.494(9) .
C30 O5 1.244(8) .
C30 N3 1.318(8) .
C31 N3 1.443(9) .
C31 H31A 0.9700 .
C31 H31B 0.9700 .
Eu1 O5 2.318(5) 3_667
Eu1 O2 2.322(4) .
Eu1 O16 2.353(5) .
Eu1 O7 2.469(5) .
Eu1 O13 2.473(5) .
Eu1 O9 2.503(6) .
Eu1 O12 2.505(5) .
Eu1 O10 2.508(5) .
Eu1 O15 2.559(5) .
Eu1 H16 2.67(2) .
N1 H1A 0.8600 .
N3 H3A 0.8600 .
N4 O8 1.203(9) .
N4 O9 1.270(9) .
N4 O7 1.270(8) .
N5 O11 1.212(8) .
N5 O10 1.262(7) .
N5 O12 1.274(8) .
N6 O14 1.212(8) .
N6 O15 1.254(8) .
N6 O13 1.259(8) .
O5 Eu1 2.318(5) 3_667
O16 C36 1.428(9) .
O16 H16 0.852(11) .
C36 C37 1.515(10) .
C36 H36A 0.9700 .
C36 H36B 0.9700 .
C37 H37A 0.9600 .
C37 H37B 0.9600 .
C37 H37C 0.9600 .
C37 H37E 1.0765 .
C37 H37F 0.8928 .
C36' C37' 1.484(10) .
C36' H36C 0.9700 .
C36' H36D 0.9700 .
C37' H37D 0.9600 .
C37' H37E 0.9600 .
C37' H37F 0.9600 .

loop_
_geom_torsion_atom_site_label_1
_geom_torsion_atom_site_label_2
_geom_torsion_atom_site_label_3
_geom_torsion_atom_site_label_4
_geom_torsion
_geom_torsion_site_symmetry_1
_geom_torsion_site_symmetry_4
O1 C4 C3 C2 0.1(9) . .
C5 C4 C3 C2 175.7(8) . .
C4 C3 C2 C1 0.6(10) . .
C3 C2 C1 O1 -1.1(11) . .
C21 C16 C17 C18 0.0 . .
C15 C16 C17 C18 -175.2(8) . .
C16 C17 C18 C19 0.0 . .
C17 C18 C19 C20 0.0 . .
C18 C19 C20 C21 0.0 . .
C19 C20 C21 C16 0.0 . .
C17 C16 C21 C20 0.0 . .
C15 C16 C21 C20 175.3(8) . .
C21' C16' C17' C18' 0.0 . .
C15 C16' C17' C18' 174.6(7) . .
C16' C17' C18' C19' 0.0 . .
C17' C18' C19' C20' 0.0 . .
C18' C19' C20' C21' 0.0 . .
C19' C20' C21' C16' 0.0 . .
C17' C16' C21' C20' 0.0 . .
C15 C16' C21' C20' -174.3(7) . .
C32A O6A C35A C34A -0.1(3) . .
O6A C35A C34A C33A 0.0(3) . .
C35A C34A C33A C32A 0.0(6) . .
C34A C33A C32A O6A 0.0(7) . .
C35A O6A C32A C33A 0.1(6) . .
C32B O6B C35B C34B 0.5(3) . .
O6B C35B C34B C33B 0.3(3) . .
C35B C34B C33B C32B -1.0(6) . .
C35B O6B C32B C33B -1.1(6) . .
C35B O6B C32B C31 179.3(17) . .
C34B C33B C32B O6B 1.3(7) . .
C34B C33B C32B C31 -179.2(19) . .
C2 C1 O1 C4 1.2(10) . .
C3 C4 O1 C1 -0.7(9) . .
C5 C4 O1 C1 -177.1(7) . .
C3 C4 C5 N1 126.1(9) . .
O1 C4 C5 N1 -58.6(9) . .
O2 C6 C7 C12 167.2(6) . .
N1 C6 C7 C12 -13.9(10) . .
O2 C6 C7 C8 -12.2(9) . .
N1 C6 C7 C8 166.7(6) . .
C12 C7 C8 C9 0.9(11) . .
C6 C7 C8 C9 -179.7(7) . .
C7 C8 C9 C10 -2.9(12) . .
C8 C9 C10 C11 3.1(13) . .
C9 C10 C11 C12 -1.3(12) . .
C8 C7 C12 O3 -179.8(6) . .
C6 C7 C12 O3 0.9(10) . .
C8 C7 C12 C11 1.0(10) . .
C6 C7 C12 C11 -178.4(6) . .
C10 C11 C12 O3 180.0(7) . .
C10 C11 C12 C7 -0.8(11) . .
O3 C13 C14 N2 53.5(9) . .
C17 C16 C15 N2 116.0(8) . .
C21 C16 C15 N2 -59.3(10) . .
C17 C16 C15 C16' 135.3(6) . .
C21 C16 C15 C16' -40.0(2) . .
C17' C16' C15 C16 -51.2(7) . .
C21' C16' C15 C16 123.3(4) . .
C17' C16' C15 N2 111.3(6) . .
C21' C16' C15 N2 -74.3(8) . .
N2 C22 C23 O4 -177.2(6) . .
O4 C24 C25 C26 178.0(6) . .
C29 C24 C25 C26 -1.4(10) . .
C24 C25 C26 C27 0.2(11) . .
C25 C26 C27 C28 0.5(11) . .
C26 C27 C28 C29 0.0(11) . .
C27 C28 C29 C24 -1.2(10) . .
C27 C28 C29 C30 178.2(6) . .
O4 C24 C29 C28 -177.5(6) . .
C25 C24 C29 C28 1.9(9) . .
O4 C24 C29 C30 3.1(9) . .
C25 C24 C29 C30 -177.5(6) . .
C28 C29 C30 O5 12.7(9) . .
C24 C29 C30 O5 -167.9(6) . .
C28 C29 C30 N3 -164.5(6) . .
C24 C29 C30 N3 14.9(10) . .
O6B C32B C31 N3 -117.1(13) . .
C33B C32B C31 N3 63.4(18) . .
O2 C6 N1 C5 -2.6(11) . .
C7 C6 N1 C5 178.5(7) . .
C4 C5 N1 C6 135.5(7) . .
C13 C14 N2 C22 64.5(9) . .
C13 C14 N2 C15 -162.2(7) . .
C23 C22 N2 C14 -92.2(8) . .
C23 C22 N2 C15 135.9(7) . .
C16 C15 N2 C14 -52.3(10) . .
C16' C15 N2 C14 -56.2(8) . .
C16 C15 N2 C22 82.3(9) . .
C16' C15 N2 C22 78.4(8) . .
O5 C30 N3 C31 2.1(12) . .
C29 C30 N3 C31 179.2(7) . .
C32B C31 N3 C30 122.9(11) . .
C7 C12 O3 C13 164.0(6) . .
C11 C12 O3 C13 -16.8(10) . .
C14 C13 O3 C12 -151.9(6) . .
C25 C24 O4 C23 -2.4(10) . .
C29 C24 O4 C23 177.0(6) . .
C22 C23 O4 C24 -163.1(6) . .
N3 C30 O5 Eu1 172(12) . 3_667
C29 C30 O5 Eu1 -5(12) . 3_667
O8 N4 O7 Eu1 171.9(7) . .
O9 N4 O7 Eu1 -8.4(7) . .
O5 Eu1 O7 N4 -71.1(4) 3_667 .
O2 Eu1 O7 N4 -151.5(4) . .
O16 Eu1 O7 N4 10.5(5) . .
O13 Eu1 O7 N4 135.0(4) . .
O9 Eu1 O7 N4 5.0(4) . .
O12 Eu1 O7 N4 80.5(4) . .
O10 Eu1 O7 N4 130.9(4) . .
O15 Eu1 O7 N4 -115.9(5) . .
O8 N4 O9 Eu1 -172.0(7) . .
O7 N4 O9 Eu1 8.3(7) . .
O5 Eu1 O9 N4 88.0(5) 3_667 .
O2 Eu1 O9 N4 24.9(6) . .
O16 Eu1 O9 N4 179.8(5) . .
O7 Eu1 O9 N4 -5.0(4) . .
O13 Eu1 O9 N4 -135.5(4) . .
O12 Eu1 O9 N4 -100.3(5) . .
O10 Eu1 O9 N4 -59.1(5) . .
O15 Eu1 O9 N4 141.1(4) . .
O11 N5 O10 Eu1 -172.7(7) . .
O12 N5 O10 Eu1 7.6(7) . .
O5 Eu1 O10 N5 -146.0(4) 3_667 .
O2 Eu1 O10 N5 174.2(4) . .
O16 Eu1 O10 N5 21.1(5) . .
O7 Eu1 O10 N5 -101.0(4) . .
O13 Eu1 O10 N5 81.6(4) . .
O9 Eu1 O10 N5 -60.2(4) . .
O12 Eu1 O10 N5 -4.5(4) . .
O15 Eu1 O10 N5 105.1(4) . .
O11 N5 O12 Eu1 172.7(7) . .
O10 N5 O12 Eu1 -7.6(7) . .
O5 Eu1 O12 N5 145.0(4) 3_667 .
O2 Eu1 O12 N5 2.9(5) . .
O16 Eu1 O12 N5 -153.8(5) . .
O7 Eu1 O12 N5 78.3(4) . .
O13 Eu1 O12 N5 -71.6(4) . .
O9 Eu1 O12 N5 129.3(5) . .
O10 Eu1 O12 N5 4.5(4) . .
O15 Eu1 O12 N5 -93.5(5) . .
O14 N6 O13 Eu1 177.0(6) . .
O15 N6 O13 Eu1 -3.1(6) . .
O5 Eu1 O13 N6 3.5(5) 3_667 .
O2 Eu1 O13 N6 77.6(4) . .
O16 Eu1 O13 N6 -74.2(4) . .
O7 Eu1 O13 N6 149.2(4) . .
O9 Eu1 O13 N6 -117.8(5) . .
O12 Eu1 O13 N6 -153.3(4) . .
O10 Eu1 O13 N6 153.5(4) . .
O15 Eu1 O13 N6 1.8(4) . .
O14 N6 O15 Eu1 -177.1(6) . .
O13 N6 O15 Eu1 3.0(6) . .
O5 Eu1 O15 N6 179.6(4) 3_667 .
O2 Eu1 O15 N6 -98.9(4) . .
O16 Eu1 O15 N6 88.7(4) . .
O7 Eu1 O15 N6 -135.1(4) . .
O13 Eu1 O15 N6 -1.8(4) . .
O9 Eu1 O15 N6 127.8(4) . .
O12 Eu1 O15 N6 26.1(5) . .
O10 Eu1 O15 N6 -30.9(4) . .
N1 C6 O2 Eu1 -93(3) . .
C7 C6 O2 Eu1 86(3) . .
O5 Eu1 O2 C6 -32(3) 3_667 .
O16 Eu1 O2 C6 -99(3) . .
O7 Eu1 O2 C6 52(3) . .
O13 Eu1 O2 C6 -163(3) . .
O9 Eu1 O2 C6 29(3) . .
O12 Eu1 O2 C6 129(3) . .
O10 Eu1 O2 C6 128(3) . .
O15 Eu1 O2 C6 -113(3) . .
O5 Eu1 O16 C36 134.5(17) 3_667 .
O2 Eu1 O16 C36 -160.7(17) . .
O7 Eu1 O16 C36 55.4(17) . .
O13 Eu1 O16 C36 -94.9(17) . .
O9 Eu1 O16 C36 59.9(17) . .
O12 Eu1 O16 C36 -18.7(17) . .
O10 Eu1 O16 C36 -38.8(18) . .
O15 Eu1 O16 C36 -146.3(17) . .
Eu1 O16 C36 C37 160.4(12) . .
